data_9002828
loop_
_publ_author_name
'Redhammer, G. J.'
'Roth, G.'

_publ_section_title
;
 Single-crystal structure refinements and crystal chemistry of
 synthetic trioctahedral micas KM3(Al,Si)4O10(OH)2, where
 M = Ni, Mg, Co, Fe, Al
 Sample: NiPhl#6 - Ni
;
_journal_name_full 'American Mineralogist'
_journal_page_first 1464
_journal_page_last 1476
_journal_volume 87
_journal_year 2002
_chemical_formula_sum 'Al1.08 H2 K Ni3 O12 Si2.92'
_chemical_name_mineral Phlogopite
_space_group_IT_number 12
_symmetry_space_group_name_Hall '-C 2y'
_symmetry_space_group_name_H-M 'C 1 2/m 1'
_cell_angle_alpha 90
_cell_angle_beta 99.921
_cell_angle_gamma 90
_cell_length_a 5.3023
_cell_length_b 9.1804
_cell_length_c 10.2911
_cell_formula_units_Z 2
_cell_volume 493.451
_database_code_amcsd 0002917
_exptl_crystal_density_diffrn 3.502
_cod_original_formula_sum '(Al1.08 Si2.92) Ni3 K O12 H2'
_cod_database_code 9002828

loop_
_space_group_symop_operation_xyz
x,y,z
1/2+x,1/2+y,z
x,-y,z
1/2+x,1/2-y,z
-x,y,-z
1/2-x,1/2+y,-z
-x,-y,-z
1/2-x,1/2-y,-z

loop_
_atom_site_aniso_label
_atom_site_aniso_U_11
_atom_site_aniso_U_22
_atom_site_aniso_U_33
_atom_site_aniso_U_12
_atom_site_aniso_U_13
_atom_site_aniso_U_23
AlT 0.00450 0.00680 0.00950 0.00010 0.00120 0.00020
SiT 0.00450 0.00680 0.00950 0.00010 0.00120 0.00020
NiM1 0.00610 0.00640 0.01300 0.00000 0.00320 0.00000
NiM2 0.00570 0.00690 0.01230 0.00000 0.00150 0.00000
K 0.03910 0.03750 0.02790 0.00000 0.00400 0.00000
O1 0.01360 0.02350 0.01820 -0.00670 0.00510 -0.00350
O2 0.02450 0.01460 0.01600 0.00000 0.00110 0.00000
O3 0.00800 0.00970 0.00920 -0.00110 0.00110 0.00050
O4 0.00640 0.01290 0.00940 0.00000 0.00100 0.00000

loop_
_atom_site_label
_atom_site_fract_x
_atom_site_fract_y
_atom_site_fract_z
_atom_site_occupancy
_atom_site_U_iso_or_equiv
AlT 0.57689 0.16663 0.23009 0.27000 0.00697
SiT 0.57689 0.16663 0.23009 0.73000 0.00697
NiM1 0.00000 0.50000 0.50000 1.00000 0.00836
NiM2 0.00000 0.83198 0.50000 1.00000 0.00836
K 0.00000 0.00000 0.00000 1.00000 0.03508
O1 0.83411 0.22589 0.17263 1.00000 0.01811
O2 0.50706 0.00000 0.17330 1.00000 0.01874
O3 0.63163 0.16634 0.39342 1.00000 0.00899
O4 0.13367 0.00000 0.39940 1.00000 0.00963
H 0.10300 0.00000 0.30900 1.00000 0.02976

loop_
_cod_related_entry_id
_cod_related_entry_database
_cod_related_entry_code
1 AMCSD 0002917
